data_2203804
loop_
_publ_author_name
'Li, Dan'
'Wu, Tao'
'Ng, Seik Weng'

_publ_section_title
;
 (2-Methylbenzimidazolyl-\k<i>N</i>)(triphenylphosphine-\k<i>P</i>)gold(I)
 hemihydrate
;
_journal_issue 6
_journal_name_full 'Acta Crystallographica Section E'
_journal_page_first m728
_journal_page_last m729
_journal_paper_doi 10.1107/S1600536804010268
_journal_volume 60
_journal_year 2004
_chemical_formula_iupac '[Au (C8 H7 N2) (C18 H15 P)], 0.5H2 O'
_chemical_formula_moiety 'C26 H22 Au N2 P, 0.5H2 O'
_chemical_formula_sum 'C26 H23 Au N2 O0.5 P'
_chemical_formula_weight 599.40
_chemical_name_systematic
;
(2-Methylbenzimidaxolyl-\kN)(triphenylphosphine-\kP)gold(I) hemihydrate
;
_space_group_IT_number 60
_symmetry_cell_setting orthorhombic
_symmetry_space_group_name_Hall '-P 2n 2ab'
_symmetry_space_group_name_H-M 'P b c n'
_atom_sites_solution_hydrogens geom
_atom_sites_solution_primary direct
_atom_sites_solution_secondary difmap
_audit_creation_method SHELXL-97
_cell_angle_alpha 90.00
_cell_angle_beta 90.00
_cell_angle_gamma 90.00
_cell_formula_units_Z 8
_cell_length_a 26.2518(9)
_cell_length_b 9.3899(4)
_cell_length_c 18.4960(6)
_cell_measurement_reflns_used 4375
_cell_measurement_temperature 293(2)
_cell_measurement_theta_max 25.1
_cell_measurement_theta_min 2.6
_cell_volume 4559.3(3)
_computing_cell_refinement 'SAINT (Bruker, 1999)'
_computing_data_collection 'SMART (Bruker, 1999)'
_computing_data_reduction SAINT
_computing_molecular_graphics 'ORTEPII (Johnson, 1976)'
_computing_publication_material SHELXL97
_computing_structure_refinement 'SHELXL97 (Sheldrick, 1997)'
_computing_structure_solution 'SHELXS97 (Sheldrick, 1997)'
_diffrn_ambient_temperature 293(2)
_diffrn_measured_fraction_theta_full 0.99
_diffrn_measured_fraction_theta_max 0.99
_diffrn_measurement_device_type 'Bruker SMART area-detector'
_diffrn_measurement_method '\f and \w'
_diffrn_radiation_monochromator graphite
_diffrn_radiation_source 'fine-focus sealed tube'
_diffrn_radiation_type MoK\a
_diffrn_radiation_wavelength 0.71073
_diffrn_reflns_av_R_equivalents 0.040
_diffrn_reflns_av_sigmaI/netI 0.053
_diffrn_reflns_limit_h_max 31
_diffrn_reflns_limit_h_min -21
_diffrn_reflns_limit_k_max 11
_diffrn_reflns_limit_k_min -7
_diffrn_reflns_limit_l_max 21
_diffrn_reflns_limit_l_min -21
_diffrn_reflns_number 10540
_diffrn_reflns_theta_full 25.1
_diffrn_reflns_theta_max 25.1
_diffrn_reflns_theta_min 2.6
_diffrn_standards_decay_% 0
_diffrn_standards_number 0
_exptl_absorpt_coefficient_mu 6.541
_exptl_absorpt_correction_T_max 0.270
_exptl_absorpt_correction_T_min 0.137
_exptl_absorpt_correction_type multi-scan
_exptl_absorpt_process_details '(SADABS; Bruker, 1999)'
_exptl_crystal_colour Colorless
_exptl_crystal_density_diffrn 1.746
_exptl_crystal_density_method 'not measured'
_exptl_crystal_description Block
_exptl_crystal_F_000 2328
_exptl_crystal_size_max 0.40
_exptl_crystal_size_mid 0.30
_exptl_crystal_size_min 0.20
_refine_diff_density_max 0.95
_refine_diff_density_min -1.65
_refine_ls_extinction_method none
_refine_ls_goodness_of_fit_ref 0.99
_refine_ls_hydrogen_treatment mixed
_refine_ls_matrix_type full
_refine_ls_number_parameters 245
_refine_ls_number_reflns 4010
_refine_ls_number_restraints 0
_refine_ls_restrained_S_all 0.99
_refine_ls_R_factor_all 0.068
_refine_ls_R_factor_gt 0.038
_refine_ls_shift/su_max 0.001
_refine_ls_shift/su_mean 0.000
_refine_ls_structure_factor_coef Fsqd
_refine_ls_weighting_details 'calc w = 1/[\s^2^(Fo^2^)+(0.0473P)^2^] where P = (Fo^2^+2Fc^2^)/3'
_refine_ls_weighting_scheme calc
_refine_ls_wR_factor_gt 0.080
_refine_ls_wR_factor_ref 0.092
_reflns_number_gt 2733
_reflns_number_total 4010
_reflns_threshold_expression I>2\s(I)
_cod_data_source_file su6098.cif
_cod_data_source_block I
_cod_depositor_comments
;
The following automatic conversions were performed:
'_symmetry_cell_setting' value 'Orthorhombic' changed to 'orthorhombic'
according to '/home/saulius/struct/CIF-dictionaries/cif_core.dic'
dictionary named 'cif_core.dic' version 2.4.1 from
2010-06-29.

'_exptl_absorpt_correction_type' value 'Multi-scan' changed
to 'multi-scan' according to
'/home/saulius/struct/CIF-dictionaries/cif_core.dic' dictionary named
'cif_core.dic' version 2.4.1 from 2010-06-29.

Automatic conversion script
Id: cif_fix_enum 1527 2010-12-29 10:47:43Z saulius 

The following automatic conversions were performed:

'_symmetry_cell_setting' value 'Orthorhombic' changed to
'orthorhombic' according to
/home/saulius/struct/CIF-dictionaries/cif_core.dic dictionary named
'cif_core.dic' version 2.4.1 from
2010-06-29.

'_exptl_absorpt_correction_type' value 'Multi-scan'
changed to 'multi-scan' according to
/home/saulius/struct/CIF-dictionaries/cif_core.dic dictionary named
'cif_core.dic' version 2.4.1 from 2010-06-29.

Automatic conversion script
Id: cif_fix_values 1715 2011-07-08 13:25:40Z adriana 
;
_cod_database_code 2203804
_cod_database_fobs_code 2203804

loop_
_symmetry_equiv_pos_as_xyz
'x, y, z'
'-x+1/2, -y+1/2, z+1/2'
'x+1/2, -y+1/2, -z'
'-x, y, -z+1/2'
'-x, -y, -z'
'x-1/2, y-1/2, -z-1/2'
'-x-1/2, y-1/2, z'
'x, -y, z-1/2'

loop_
_atom_site_label
_atom_site_fract_x
_atom_site_fract_y
_atom_site_fract_z
_atom_site_U_iso_or_equiv
_atom_site_adp_type
_atom_site_calc_flag
_atom_site_refinement_flags
_atom_site_occupancy
_atom_site_type_symbol
Au1 0.367800(10) 0.55842(3) 0.562540(10) 0.03760(10) Uani d . 1 Au
P1 0.36070(7) 0.4119(2) 0.46770(10) 0.0336(4) Uani d . 1 P
O1 0.5000 1.0408(9) 0.7500 0.066(3) Uani d S 1 O
N1 0.3764(2) 0.7035(5) 0.6426(3) 0.0370(10) Uani d . 1 N
N2 0.4154(2) 0.8513(6) 0.7215(3) 0.044(2) Uani d . 1 N
C1 0.3935(2) 0.2433(4) 0.4769(2) 0.033(2) Uani d G 1 C
C2 0.3974(2) 0.1838(5) 0.5455(2) 0.048(2) Uani d G 1 C
C3 0.4192(2) 0.0500(5) 0.5543(2) 0.064(2) Uani d G 1 C
C4 0.4370(2) -0.0244(4) 0.4944(3) 0.060(2) Uani d G 1 C
C5 0.4330(2) 0.0351(5) 0.4258(3) 0.055(2) Uani d G 1 C
C6 0.4113(2) 0.1690(5) 0.41708(19) 0.042(2) Uani d G 1 C
C7 0.3884(2) 0.4993(4) 0.3891(2) 0.033(2) Uani d G 1 C
C8 0.4312(2) 0.5821(5) 0.4025(2) 0.047(2) Uani d G 1 C
C9 0.4519(2) 0.6650(5) 0.3476(3) 0.059(2) Uani d G 1 C
C10 0.4298(2) 0.6650(5) 0.2793(3) 0.062(2) Uani d G 1 C
C11 0.3869(2) 0.5822(5) 0.2659(2) 0.056(2) Uani d G 1 C
C12 0.3662(2) 0.4993(5) 0.3208(2) 0.042(2) Uani d G 1 C
C13 0.29530(10) 0.3665(4) 0.4476(2) 0.037(2) Uani d G 1 C
C14 0.2829(2) 0.2649(4) 0.3959(2) 0.047(2) Uani d G 1 C
C15 0.2321(2) 0.2344(4) 0.3814(2) 0.052(2) Uani d G 1 C
C16 0.19370(10) 0.3056(5) 0.4185(3) 0.055(2) Uani d G 1 C
C17 0.2061(2) 0.4072(5) 0.4702(3) 0.057(2) Uani d G 1 C
C18 0.2569(2) 0.4377(4) 0.4848(2) 0.047(2) Uani d G 1 C
C19 0.3390(3) 0.7929(6) 0.6702(3) 0.034(2) Uani d . 1 C
C20 0.2879(3) 0.8065(8) 0.6558(4) 0.052(2) Uani d . 1 C
C21 0.2619(3) 0.9149(9) 0.6914(5) 0.065(2) Uani d . 1 C
C22 0.2862(4) 1.0060(9) 0.7379(5) 0.063(3) Uani d . 1 C
C23 0.3364(4) 0.9918(8) 0.7523(4) 0.054(2) Uani d . 1 C
C24 0.3642(3) 0.8846(7) 0.7182(4) 0.041(2) Uani d . 1 C
C25 0.4202(3) 0.7440(7) 0.6749(4) 0.040(2) Uani d . 1 C
C26 0.4695(3) 0.6753(8) 0.6578(4) 0.058(2) Uani d . 1 C
H1 0.476(3) 0.993(9) 0.736(5) 0.09(3) Uiso d . 1 H
H2 0.3855 0.2336 0.5856 0.058 Uiso calc R 1 H
H3 0.4218 0.0102 0.6001 0.077 Uiso calc R 1 H
H4 0.4515 -0.1140 0.5002 0.072 Uiso calc R 1 H
H5 0.4450 -0.0147 0.3858 0.066 Uiso calc R 1 H
H6 0.4087 0.2088 0.3712 0.050 Uiso calc R 1 H
H8 0.4460 0.5821 0.4481 0.057 Uiso calc R 1 H
H9 0.4806 0.7204 0.3565 0.071 Uiso calc R 1 H
H10 0.4437 0.7205 0.2426 0.075 Uiso calc R 1 H
H11 0.3721 0.5822 0.2202 0.068 Uiso calc R 1 H
H12 0.3375 0.4439 0.3119 0.051 Uiso calc R 1 H
H14 0.3085 0.2173 0.3711 0.056 Uiso calc R 1 H
H15 0.2237 0.1664 0.3468 0.062 Uiso calc R 1 H
H16 0.1597 0.2852 0.4088 0.066 Uiso calc R 1 H
H17 0.1805 0.4548 0.4951 0.068 Uiso calc R 1 H
H18 0.2652 0.5057 0.5194 0.056 Uiso calc R 1 H
H20 0.2714 0.7458 0.6237 0.063 Uiso calc R 1 H
H21 0.2271 0.9258 0.6834 0.078 Uiso calc R 1 H
H22 0.2678 1.0789 0.7598 0.076 Uiso calc R 1 H
H23 0.3523 1.0531 0.7847 0.065 Uiso calc R 1 H
H26a 0.4732 0.6676 0.6064 0.070 Uiso calc R 1 H
H26b 0.4705 0.5821 0.6790 0.070 Uiso calc R 1 H
H26c 0.4968 0.7318 0.6771 0.070 Uiso calc R 1 H

loop_
_atom_site_aniso_label
_atom_site_aniso_U_11
_atom_site_aniso_U_22
_atom_site_aniso_U_33
_atom_site_aniso_U_12
_atom_site_aniso_U_13
_atom_site_aniso_U_23
Au1 0.0408(2) 0.0354(2) 0.0367(2) -0.00010(10) 0.0002(2) -0.00710(10)
P1 0.0330(10) 0.0326(9) 0.0360(10) -0.0003(8) -0.0004(8) -0.0037(7)
O1 0.044(5) 0.041(5) 0.114(8) 0.000 -0.008(6) 0.000
N1 0.036(4) 0.036(3) 0.039(3) -0.001(3) -0.001(3) -0.008(3)
N2 0.044(4) 0.049(4) 0.039(4) -0.010(3) -0.001(3) -0.009(3)
C1 0.029(4) 0.038(4) 0.032(4) 0.002(3) -0.002(3) -0.002(3)
C2 0.054(5) 0.047(4) 0.044(5) 0.002(4) 0.005(4) -0.001(3)
C3 0.061(6) 0.062(5) 0.069(6) 0.008(5) -0.008(5) 0.020(5)
C4 0.048(6) 0.035(4) 0.097(7) 0.006(4) -0.004(5) 0.013(5)
C5 0.049(5) 0.042(4) 0.073(6) 0.013(4) 0.004(4) -0.007(4)
C6 0.036(4) 0.045(4) 0.045(5) 0.003(3) -0.002(3) 0.002(3)
C7 0.031(4) 0.023(3) 0.046(5) 0.005(3) 0.012(4) 0.001(3)
C8 0.041(5) 0.043(4) 0.057(5) 0.002(4) 0.004(4) -0.009(4)
C9 0.050(5) 0.046(5) 0.081(6) -0.010(4) 0.022(5) -0.008(4)
C10 0.065(6) 0.043(5) 0.079(7) 0.004(5) 0.036(5) 0.008(4)
C11 0.067(6) 0.059(5) 0.043(5) 0.011(4) 0.013(4) 0.008(4)
C12 0.049(5) 0.035(3) 0.043(5) -0.004(4) 0.009(4) 0.000(3)
C13 0.035(4) 0.032(4) 0.043(5) -0.005(3) 0.003(4) 0.003(3)
C14 0.046(5) 0.032(4) 0.062(5) -0.007(3) -0.001(4) 0.002(3)
C15 0.050(5) 0.035(4) 0.070(6) -0.012(4) -0.014(5) 0.002(4)
C16 0.030(4) 0.055(5) 0.079(6) -0.007(4) -0.014(4) 0.021(4)
C17 0.035(5) 0.057(5) 0.078(6) 0.003(4) 0.009(5) 0.001(4)
C18 0.047(5) 0.051(4) 0.043(5) -0.001(4) 0.003(4) 0.003(4)
C19 0.038(4) 0.031(4) 0.034(4) -0.002(3) 0.005(3) 0.003(3)
C20 0.040(5) 0.063(5) 0.054(5) 0.001(4) -0.009(4) -0.002(4)
C21 0.047(5) 0.077(6) 0.071(6) 0.022(5) 0.007(5) -0.001(5)
C22 0.076(7) 0.056(5) 0.057(6) 0.018(5) 0.015(5) -0.013(4)
C23 0.069(7) 0.048(4) 0.046(5) 0.003(4) 0.002(5) -0.012(4)
C24 0.055(5) 0.034(3) 0.035(4) -0.006(4) 0.004(4) -0.002(3)
C25 0.042(5) 0.042(4) 0.036(4) -0.001(3) -0.006(4) -0.003(3)
C26 0.042(5) 0.076(5) 0.057(5) 0.013(4) -0.005(4) -0.016(4)

loop_
_atom_type_symbol
_atom_type_description
_atom_type_scat_dispersion_real
_atom_type_scat_dispersion_imag
_atom_type_scat_source
C C 0.0033 0.0016 'International Tables Vol C Tables 4.2.6.8 and 6.1.1.4'
H H 0.0000 0.0000 'International Tables Vol C Tables 4.2.6.8 and 6.1.1.4'
N N 0.0061 0.0033 'International Tables Vol C Tables 4.2.6.8 and 6.1.1.4'
O O 0.0106 0.0060 'International Tables Vol C Tables 4.2.6.8 and 6.1.1.4'
P P 0.1023 0.0942 'International Tables Vol C Tables 4.2.6.8 and 6.1.1.4'
Au Au -2.0133 8.8022 'International Tables Vol C Tables 4.2.6.8 and 6.1.1.4'

loop_
_geom_angle_atom_site_label_1
_geom_angle_atom_site_label_2
_geom_angle_atom_site_label_3
_geom_angle
_geom_angle_publ_flag
N1 Au1 P1 175.3(2) yes
C1 P1 C7 106.3(2) no
C1 P1 C13 105.4(2) no
C7 P1 C13 108.8(2) no
C1 P1 Au1 115.1(2) no
C7 P1 Au1 108.4(2) no
C13 P1 Au1 112.6(2) no
C25 N1 C19 105.6(5) no
C25 N1 Au1 127.4(5) no
C19 N1 Au1 126.6(4) no
C25 N2 C24 103.6(6) no
C2 C1 C6 120 no
C2 C1 P1 118.3(3) no
C6 C1 P1 121.6(3) no
C3 C2 C1 120 no
C2 C3 C4 120 no
C5 C4 C3 120 no
C4 C5 C6 120 no
C5 C6 C1 120 no
C8 C7 C12 120 no
C8 C7 P1 115.7(3) no
C12 C7 P1 124.0(3) no
C9 C8 C7 120 no
C8 C9 C10 120 no
C11 C10 C9 120 no
C10 C11 C12 120 no
C11 C12 C7 120 no
C14 C13 C18 120 no
C14 C13 P1 121.7(3) no
C18 C13 P1 118.3(3) no
C13 C14 C15 120 no
C14 C15 C16 120 no
C17 C16 C15 120 no
C18 C17 C16 120 no
C17 C18 C13 120 no
C20 C19 N1 132.5(6) no
C20 C19 C24 121.7(7) no
N1 C19 C24 105.7(6) no
C19 C20 C21 117.2(7) no
C22 C21 C20 121.6(8) no
C23 C22 C21 121.1(8) no
C22 C23 C24 119.5(8) no
C23 C24 N2 130.7(7) no
C23 C24 C19 118.9(7) no
N2 C24 C19 110.3(6) no
N2 C25 N1 114.7(6) no
N2 C25 C26 123.4(7) no
N1 C25 C26 121.9(6) no
C3 C2 H2 120 no
C1 C2 H2 120 no
C2 C3 H3 120 no
C4 C3 H3 120 no
C5 C4 H4 120 no
C3 C4 H4 120 no
C4 C5 H5 120 no
C6 C5 H5 120 no
C5 C6 H6 120 no
C1 C6 H6 120 no
C9 C8 H8 120 no
C7 C8 H8 120 no
C8 C9 H9 120 no
C10 C9 H9 120 no
C11 C10 H10 120 no
C9 C10 H10 120 no
C10 C11 H11 120 no
C12 C11 H11 120 no
C11 C12 H12 120 no
C7 C12 H12 120 no
C13 C14 H14 120 no
C15 C14 H14 120 no
C14 C15 H15 120 no
C16 C15 H15 120 no
C17 C16 H16 120 no
C15 C16 H16 120 no
C18 C17 H17 120 no
C16 C17 H17 120 no
C17 C18 H18 120 no
C13 C18 H18 120 no
C19 C20 H20 121.4 no
C21 C20 H20 121.4 no
C22 C21 H21 119.2 no
C20 C21 H21 119.2 no
C23 C22 H22 119.4 no
C21 C22 H22 119.4 no
C22 C23 H23 120.3 no
C24 C23 H23 120.3 no
C25 C26 H26a 109.5 no
C25 C26 H26b 109.5 no
H26a C26 H26b 109.5 no
C25 C26 H26c 109.5 no
H26a C26 H26c 109.5 no
H26b C26 H26c 109.5 no

loop_
_geom_bond_atom_site_label_1
_geom_bond_atom_site_label_2
_geom_bond_distance
_geom_bond_publ_flag
Au1 N1 2.025(5) yes
Au1 P1 2.238(2) yes
P1 C1 1.809(4) no
P1 C7 1.820(4) no
P1 C13 1.808(4) no
N1 C25 1.351(8) no
N1 C19 1.388(8) no
N2 C25 1.332(8) no
N2 C24 1.382(9) no
C1 C2 1.39 no
C1 C6 1.39 no
C2 C3 1.39 no
C3 C4 1.39 no
C4 C5 1.39 no
C5 C6 1.39 no
C7 C8 1.39 no
C7 C12 1.39 no
C8 C9 1.39 no
C9 C10 1.39 no
C10 C11 1.39 no
C11 C12 1.39 no
C13 C14 1.39 no
C13 C18 1.39 no
C14 C15 1.39 no
C15 C16 1.39 no
C16 C17 1.39 no
C17 C18 1.39 no
C19 C20 1.374(9) no
C19 C24 1.402(9) no
C20 C21 1.390(10) no
C21 C22 1.370(10) no
C22 C23 1.350(10) no
C23 C24 1.390(10) no
C25 C26 1.479(9) no
O1 H1 0.83(8) no
C2 H2 0.93 no
C3 H3 0.93 no
C4 H4 0.93 no
C5 H5 0.93 no
C6 H6 0.93 no
C8 H8 0.93 no
C9 H9 0.93 no
C10 H10 0.93 no
C11 H11 0.93 no
C12 H12 0.93 no
C14 H14 0.93 no
C15 H15 0.93 no
C16 H16 0.93 no
C17 H17 0.93 no
C18 H18 0.93 no
C20 H20 0.93 no
C21 H21 0.93 no
C22 H22 0.93 no
C23 H23 0.93 no
C26 H26a 0.96 no
C26 H26b 0.96 no
C26 H26c 0.96 no

loop_
_geom_hbond_atom_site_label_D
_geom_hbond_atom_site_label_H
_geom_hbond_atom_site_label_A
_geom_hbond_distance_DH
_geom_hbond_distance_HA
_geom_hbond_distance_DA
_geom_hbond_angle_DHA
_geom_hbond_publ_flag
O1 H1 N2 0.82(8) 2.09(8) 2.894(8) 168(9) yes

loop_
_geom_torsion_atom_site_label_1
_geom_torsion_atom_site_label_2
_geom_torsion_atom_site_label_3
_geom_torsion_atom_site_label_4
_geom_torsion
_geom_torsion_publ_flag
C13 P1 C1 C2 -92.5(3) no
C7 P1 C1 C2 152.1(3) no
Au1 P1 C1 C2 32.2(3) no
C13 P1 C1 C6 82.9(3) no
C7 P1 C1 C6 -32.4(3) no
Au1 P1 C1 C6 -152.4(2) no
P1 C1 C2 C3 175.5(3) no
P1 C1 C6 C5 -175.4(4) no
C13 P1 C7 C8 159.2(2) no
C1 P1 C7 C8 -87.7(3) no
Au1 P1 C7 C8 36.5(3) no
C13 P1 C7 C12 -13.7(3) no
C1 P1 C7 C12 99.3(3) no
Au1 P1 C7 C12 -136.5(2) no
P1 C7 C8 C9 -173.2(3) no
C8 C7 C12 C11 0.0 no
P1 C7 C12 C11 172.7(3) no
C1 P1 C13 C14 -46.7(3) no
C7 P1 C13 C14 67.0(3) no
Au1 P1 C13 C14 -172.9(2) no
C1 P1 C13 C18 134.2(3) no
C7 P1 C13 C18 -112.2(3) no
Au1 P1 C13 C18 8.0(3) no
P1 C13 C14 C15 -179.1(3) no
P1 C13 C18 C17 179.1(3) no
C25 N1 C19 C20 177.1(7) no
Au1 N1 C19 C20 3.0(10) no
C25 N1 C19 C24 0.5(7) no
Au1 N1 C19 C24 -173.3(4) no
N1 C19 C20 C21 -176.5(7) no
C24 C19 C20 C21 .0(10) no
C19 C20 C21 C22 1.0(10) no
C20 C21 C22 C23 -2.0(10) no
C21 C22 C23 C24 1.0(10) no
C22 C23 C24 N2 177.4(8) no
C22 C23 C24 C19 -1.0(10) no
C25 N2 C24 C23 -176.8(8) no
C25 N2 C24 C19 1.4(7) no
C20 C19 C24 C23 .0(10) no
N1 C19 C24 C23 177.2(6) no
C20 C19 C24 N2 -178.2(6) no
N1 C19 C24 N2 -1.2(7) no
C24 N2 C25 N1 -1.1(8) no
C24 N2 C25 C26 177.7(7) no
C19 N1 C25 N2 0.4(8) no
Au1 N1 C25 N2 174.1(4) no
C19 N1 C25 C26 -178.4(6) no
Au1 N1 C25 C26 -5.0(10) no
